data_2007219
loop_
_publ_author_name
'Chamontin, Karine'
'Lokshin, Vladimir'
'Guglielmetti, Robert'
'Samat, Andr\'e'
'P\`epe, G\'erard'

_publ_section_title
;4-Methylspiro[4-azahomoadamantane-5,3'-[3'<i>H</i>]naphth[2,1-<i>b</i>][1,4]oxazine],
 a New Photochromic Spirooxazine
;
_journal_issue 5
_journal_name_full 'Acta Crystallographica Section C'
_journal_page_first 670
_journal_page_last 672
_journal_paper_doi 10.1107/S0108270197017447
_journal_volume 54
_journal_year 1998
_chemical_formula_sum 'C22 H24 N2 O'
_chemical_formula_weight 332.43
_chemical_name_systematic
;
 ?
;
_space_group_IT_number 2
_symmetry_cell_setting triclinic
_symmetry_space_group_name_Hall '-P 1'
_symmetry_space_group_name_H-M 'P -1'
_audit_creation_method SHELXL
_cell_angle_alpha 91.09(2)
_cell_angle_beta 95.49(2)
_cell_angle_gamma 108.24(2)
_cell_formula_units_Z 2
_cell_length_a 6.7040(10)
_cell_length_b 10.156(2)
_cell_length_c 13.321(2)
_cell_measurement_reflns_used 25
_cell_measurement_temperature 293(2)
_cell_measurement_theta_max 35
_cell_measurement_theta_min 5
_cell_volume 856.3(3)
_computing_cell_refinement 'CAD-4 Software'
_computing_data_collection 'CAD-4 Software (Enraf-Nonius, 1997) '
_computing_data_reduction 'DATARED (P\`epe, 1979)'
_computing_molecular_graphics 'ORTEPII (Johnson, 1976)'
_computing_publication_material 'SHELXL93 (Sheldrick, 1993)'
_computing_structure_refinement 'SHELXL93 (Sheldrick, 1993)'
_computing_structure_solution 'SHELXS86 (Sheldrick, 1990)'
_diffrn_ambient_temperature 293(2)
_diffrn_measurement_device 'Nonius CAD-4 diffractometer'
_diffrn_measurement_method \w/2\q
_diffrn_radiation_monochromator graphite
_diffrn_radiation_source 'fine-focus sealed tube'
_diffrn_radiation_type 'Mo K\a'
_diffrn_radiation_wavelength 0.71069
_diffrn_reflns_av_R_equivalents 0.0000
_diffrn_reflns_av_sigmaI/netI 0.0057
_diffrn_reflns_limit_h_max 7
_diffrn_reflns_limit_h_min -7
_diffrn_reflns_limit_k_max 10
_diffrn_reflns_limit_k_min -10
_diffrn_reflns_limit_l_max 13
_diffrn_reflns_limit_l_min 0
_diffrn_reflns_number 3798
_diffrn_reflns_theta_max 34.85
_diffrn_reflns_theta_min 2.54
_diffrn_standards_decay_% 0
_diffrn_standards_interval_time 60
_diffrn_standards_number 3
_exptl_absorpt_coefficient_mu 0.079
_exptl_absorpt_correction_type none
_exptl_crystal_colour Yellow
_exptl_crystal_density_diffrn 1.289
_exptl_crystal_density_meas 1.27(2)
_exptl_crystal_density_method 'flotation in benzene/chloroform'
_exptl_crystal_description 'Rectangular platelet'
_exptl_crystal_F_000 356
_exptl_crystal_size_max .4
_exptl_crystal_size_mid .3
_exptl_crystal_size_min .2
_refine_diff_density_max 0.267
_refine_diff_density_min -0.261
_refine_ls_extinction_method none
_refine_ls_goodness_of_fit_all 1.011
_refine_ls_goodness_of_fit_obs 1.069
_refine_ls_hydrogen_treatment 'H atoms refined with U=0.05A^2^'
_refine_ls_matrix_type full
_refine_ls_number_parameters 299
_refine_ls_number_reflns 3798
_refine_ls_number_restraints 0
_refine_ls_restrained_S_all 1.011
_refine_ls_restrained_S_obs 1.069
_refine_ls_R_factor_all 0.0444
_refine_ls_R_factor_obs .0441
_refine_ls_shift/esd_max 0.001
_refine_ls_shift/esd_mean 0.000
_refine_ls_structure_factor_coef Fsqd
_refine_ls_weighting_details 'w = 1/[\s^2^(Fo^2^)+( 0.0738P)^2^] where P=(Fo^2^+2Fc^2^)/3'
_refine_ls_weighting_scheme calc
_refine_ls_wR_factor_all 0.0888
_refine_ls_wR_factor_obs .0887
_reflns_number_observed 3414
_reflns_number_total 3798
_reflns_observed_criterion >2sigma(I)
_cod_data_source_file cf1201.cif
_cod_data_source_block cf1201
_cod_depositor_comments
;
The following automatic conversions were performed:
'_symmetry_cell_setting' value 'Triclinic' changed to 'triclinic'
according to '/home/saulius/struct/CIF-dictionaries/cif_core.dic'
dictionary named 'cif_core.dic' version 2.4.1 from 2010-06-29.

Automatic conversion script
Id: cif_fix_enum 1527 2010-12-29 10:47:43Z saulius 

The following automatic conversions were performed:

'_symmetry_cell_setting' value 'Triclinic' changed to 'triclinic'
according to /home/saulius/struct/CIF-dictionaries/cif_core.dic
dictionary named 'cif_core.dic' version 2.4.1 from 2010-06-29.

Automatic conversion script
Id: cif_fix_values 1715 2011-07-08 13:25:40Z adriana 

The following automatic conversions were performed:

'_refine_ls_weighting_scheme' value 'calc w = 1/[\s^2^(Fo^2^)+(
0.0738P)^2^] where P=(Fo^2^+2Fc^2^)/3' was changed to 'calc'. New tag
'_refine_ls_weighting_details' was created. The value of the new tag
was set to 'w = 1/[\s^2^(Fo^2^)+( 0.0738P)^2^] where
P=(Fo^2^+2Fc^2^)/3'.

Automatic conversion script
Id: cif_fix_values 3143 2015-03-26 13:38:13Z robertas 
;
_cod_original_cell_volume 856.3(2)
_cod_original_sg_symbol_H-M P-1
_cod_original_formula_sum 'C22 H24 N2 O1'
_cod_database_code 2007219

loop_
_symmetry_equiv_pos_as_xyz
'x, y, z'
'-x, -y, -z'

loop_
_atom_site_aniso_label
_atom_site_aniso_U_11
_atom_site_aniso_U_22
_atom_site_aniso_U_33
_atom_site_aniso_U_12
_atom_site_aniso_U_13
_atom_site_aniso_U_23
O1 .0322(2) .0495(3) .0313(3) .0193(2) .0020(2) .0008(2)
C2 .0295(3) .0299(3) .0318(3) .0123(2) .0011(2) .0008(2)
C3 .0378(3) .0368(3) .0346(4) .0190(2) .0007(2) -.0015(2)
N4 .0424(3) .0406(3) .0349(3) .0210(2) -.0004(2) -.0041(2)
C5 .0311(3) .0337(3) .0341(4) .0120(2) -.0021(2) -.0019(2)
C6 .0296(3) .0395(3) .0322(3) .0123(2) .0007(2) .0004(2)
C7 .0356(3) .0571(4) .0416(4) .0236(3) .0038(2) .0017(3)
C8 .0363(3) .0575(5) .0493(4) .0252(3) -.0014(3) .0042(3)
C9 .0333(3) .0397(3) .0407(4) .0101(2) -.0045(2) .0029(2)
C10 .0343(3) .0317(3) .0340(4) .0081(2) -.0027(2) -.0019(2)
C11 .0484(4) .0459(4) .0371(4) .0169(3) .0006(3) -.0050(3)
C12 .0613(5) .0560(5) .0342(4) .0152(3) .0019(3) -.0023(3)
C13 .0604(5) .0566(5) .0343(4) .0112(3) -.0080(3) .0050(3)
C14 .0462(4) .0499(4) .0446(4) .0135(3) -.0091(3) .0065(3)
N15 .0354(2) .0306(3) .0317(3) .0083(2) .0013(2) .0018(2)
C16 .0453(3) .0346(4) .0403(4) .0076(2) -.0039(2) -.0055(2)
C17 .0683(5) .0487(4) .0389(4) .0308(3) .0018(3) -.0072(3)
C18 .0597(4) .0641(5) .0338(4) .0330(4) .0106(3) .0030(3)
C19 .0458(4) .0585(5) .0396(4) .0158(3) .0114(3) .0129(3)
C20 .0447(3) .0309(3) .0346(4) .0108(2) .0020(2) .0045(2)
C21 .0440(4) .0361(4) .0470(4) .0106(3) .0050(3) .0114(3)
C22 .0417(4) .0690(5) .0476(5) .0134(3) -.0111(3) -.0071(3)
C23 .0544(4) .0727(5) .0360(4) .0367(4) -.0083(3) -.0005(3)
C24 .0644(5) .0517(4) .0380(4) .0358(3) .0000(3) .0065(3)
C25 .0728(5) .0723(6) .0302(4) .0374(4) -.0024(3) .0012(3)

loop_
_atom_site_label
_atom_site_fract_x
_atom_site_fract_y
_atom_site_fract_z
_atom_site_U_iso_or_equiv
_atom_site_thermal_displace_type
_atom_site_calc_flag
_atom_site_refinement_flags
_atom_site_occupancy
_atom_site_disorder_group
_atom_site_type_symbol
O1 .15131(7) .71518(5) 1.14770(3) .0363(2) Uani d P 1 . O
C2 .36099(8) .69820(6) 1.17263(4) .02988(13) Uani d . 1 . C
C3 .40704(10) .61965(7) 1.08401(5) .03499(14) Uani d . 1 . C
N4 .32880(9) .61413(6) .99240(4) .03783(14) Uani d . 1 . N
C5 .17704(9) .68213(6) .97208(5) .03298(14) Uani d . 1 . C
C6 .08813(9) .72735(7) 1.04918(5) .03364(14) Uani d . 1 . C
C7 -.07422(11) .78597(8) 1.02914(6) .0427(2) Uani d . 1 . C
C8 -.14215(11) .80285(8) .93208(6) .0457(2) Uani d . 1 . C
C9 -.04787(10) .76521(7) .85004(5) .03878(15) Uani d . 1 . C
C10 .11423(9) .70393(6) .87038(5) .03433(14) Uani d . 1 . C
C11 .21374(12) .67090(8) .78894(5) .0437(2) Uani d . 1 . C
C12 .15339(14) .69703(9) .69249(6) .0515(2) Uani d . 1 . C
C13 -.00886(13) .75546(9) .67210(6) .0530(2) Uani d . 1 . C
C14 -.10775(12) .78844(8) .74887(6) .0482(2) Uani d . 1 . C
N15 .52671(8) .82812(5) 1.18906(4) .03320(12) Uani d . 1 . N
C16 .59621(11) .89848(7) 1.29006(5) .0419(2) Uani d . 1 . C
C17 .42168(14) .89943(9) 1.35618(6) .0495(2) Uani d . 1 . C
C18 .33788(13) .76747(9) 1.41294(6) .0490(2) Uani d . 1 . C
C19 .20737(12) .64518(9) 1.34336(6) .0475(2) Uani d . 1 . C
C20 .33389(10) .60589(7) 1.26409(5) .03715(15) Uani d . 1 . C
C21 .53490(12) .92540(7) 1.10966(6) .0428(2) Uani d . 1 . C
C22 .76333(12) .84531(10) 1.34609(6) .0549(2) Uani d . 1 . C
C23 .66493(13) .70835(9) 1.39345(6) .0514(2) Uani d . 1 . C
C24 .54220(13) .59265(9) 1.31473(6) .0476(2) Uani d . 1 . C
C25 .5206(2) .73004(11) 1.46973(6) .0556(2) Uani d . 1 . C
H3 .5118(15) .5742(10) 1.0988(7) .050 Uiso d . 1 . H
H7 -.1344(14) .8109(9) 1.0868(7) .050 Uiso d . 1 . H
H8 -.2593(14) .8412(9) .9168(6) .050 Uiso d . 1 . H
H11 .3306(15) .6320(10) .8039(7) .050 Uiso d . 1 . H
H12 .2232(15) .6730(10) .6357(7) .050 Uiso d . 1 . H
H13 -.0451(15) .7724(10) .6076(8) .050 Uiso d . 1 . H
H14 -.2266(15) .8297(10) .7338(7) .050 Uiso d . 1 . H
H16 .6641(14) .9923(10) 1.2757(7) .050 Uiso d . 1 . H
H171 .3062(15) .9190(10) 1.3149(7) .050 Uiso d . 1 . H
H172 .4808(14) .9757(10) 1.4076(7) .050 Uiso d . 1 . H
H18 .2416(14) .7807(9) 1.4652(7) .050 Uiso d . 1 . H
H191 .0799(15) .6642(10) 1.3122(7) .050 Uiso d . 1 . H
H192 .1578(14) .5658(10) 1.3829(7) .050 Uiso d . 1 . H
H20 .2434(14) .5137(10) 1.2334(7) .050 Uiso d . 1 . H
H211 .5098(14) .8758(10) 1.0409(7) .050 Uiso d . 1 . H
H212 .4375(15) .9731(9) 1.1176(6) .050 Uiso d . 1 . H
H213 .6736(15) .9913(10) 1.1146(7) .050 Uiso d . 1 . H
H221 .8405(14) .9136(10) 1.4005(7) .050 Uiso d . 1 . H
H222 .8692(15) .8383(10) 1.2989(7) .050 Uiso d . 1 . H
H231 .7851(14) .6818(10) 1.4296(7) .050 Uiso d . 1 . H
H241 .6410(14) .5877(9) 1.2627(7) .050 Uiso d . 1 . H
H242 .5059(14) .5056(10) 1.3494(7) .050 Uiso d . 1 . H
H251 .4599(14) .6426(10) 1.5063(7) .050 Uiso d . 1 . H
H252 .5998(14) .8068(10) 1.5228(7) .050 Uiso d . 1 . H

loop_
_atom_type_symbol
_atom_type_description
_atom_type_scat_dispersion_real
_atom_type_scat_dispersion_imag
_atom_type_scat_source
H H 0.0000 0.0000 'International Tables Vol C Tables 4.2.6.8 and 6.1.1.4'
C C 0.0033 0.0016 'International Tables Vol C Tables 4.2.6.8 and 6.1.1.4'
N N 0.0061 0.0033 'International Tables Vol C Tables 4.2.6.8 and 6.1.1.4'
O O 0.0106 0.0060 'International Tables Vol C Tables 4.2.6.8 and 6.1.1.4'

loop_
_geom_angle_atom_site_label_1
_geom_angle_atom_site_label_2
_geom_angle_atom_site_label_3
_geom_angle
_geom_angle_publ_flag
C6 O1 C2 118.07(5) yes
N15 C2 O1 112.65(5) yes
N15 C2 C3 107.82(5) yes
O1 C2 C3 108.09(5) yes
N15 C2 C20 114.76(5) yes
O1 C2 C20 104.38(5) yes
C3 C2 C20 108.93(5) yes
N4 C3 C2 126.58(6) yes
C3 N4 C5 116.64(6) yes
C6 C5 N4 120.91(6) yes
C6 C5 C10 119.58(6) ?
N4 C5 C10 119.51(6) ?
O1 C6 C5 121.56(6) yes
O1 C6 C7 117.28(6) ?
C5 C6 C7 121.16(6) ?
C8 C7 C6 120.03(7) ?
C7 C8 C9 121.09(7) ?
C14 C9 C8 122.23(7) ?
C14 C9 C10 118.99(7) ?
C8 C9 C10 118.78(6) ?
C11 C10 C9 118.84(6) ?
C11 C10 C5 121.91(6) ?
C9 C10 C5 119.21(7) ?
C12 C11 C10 120.30(7) ?
C11 C12 C13 120.93(8) ?
C14 C13 C12 120.18(7) ?
C13 C14 C9 120.74(8) ?
C2 N15 C21 115.64(5) ?
C2 N15 C16 122.21(5) ?
C21 N15 C16 112.45(6) ?
N15 C16 C22 110.65(6) ?
N15 C16 C17 116.45(6) ?
C22 C16 C17 111.57(7) ?
C18 C17 C16 114.64(6) ?
C19 C18 C17 112.33(6) ?
C19 C18 C25 108.79(7) ?
C17 C18 C25 110.46(8) ?
C18 C19 C20 112.98(6) ?
C19 C20 C24 110.43(6) ?
C19 C20 C2 114.11(6) ?
C24 C20 C2 113.91(6) ?
C23 C22 C16 111.87(6) ?
C22 C23 C25 108.71(7) ?
C22 C23 C24 112.38(6) ?
C25 C23 C24 110.49(7) ?
C23 C24 C20 115.53(6) ?
C23 C25 C18 108.59(6) ?

loop_
_geom_bond_atom_site_label_1
_geom_bond_atom_site_label_2
_geom_bond_site_symmetry_2
_geom_bond_distance
_geom_bond_publ_flag
O1 C6 . 1.3600(8) yes
O1 C2 . 1.4767(7) yes
C2 N15 . 1.4311(8) yes
C2 C3 . 1.5209(9) yes
C2 C20 . 1.5412(9) yes
C3 N4 . 1.2744(9) yes
N4 C5 . 1.4070(9) yes
C5 C6 . 1.3754(9) ?
C5 C10 . 1.4220(9) ?
C6 C7 . 1.4023(9) ?
C7 C8 . 1.3614(11) ?
C8 C9 . 1.4168(11) ?
C9 C14 . 1.4146(10) ?
C9 C10 . 1.4196(10) ?
C10 C11 . 1.4139(10) ?
C11 C12 . 1.3659(11) ?
C12 C13 . 1.4009(13) ?
C13 C14 . 1.3613(13) ?
N15 C21 . 1.4542(9) ?
N15 C16 . 1.4740(9) ?
C16 C22 . 1.5290(11) ?
C16 C17 . 1.5326(11) ?
C17 C18 . 1.5270(12) ?
C18 C19 . 1.5126(13) ?
C18 C25 . 1.5307(12) ?
C19 C20 . 1.5365(11) ?
C20 C24 . 1.5376(10) ?
C22 C23 . 1.5187(14) ?
C23 C25 . 1.5264(12) ?
C23 C24 . 1.5298(12) ?

loop_
_geom_torsion_atom_site_label_1
_geom_torsion_atom_site_label_2
_geom_torsion_atom_site_label_3
_geom_torsion_atom_site_label_4
_geom_torsion
_geom_torsion_publ_flag
C6 O1 C2 N15 87.45(7) yes
C6 O1 C2 C3 -31.57(7) yes
C6 O1 C2 C20 -147.42(5) yes
N15 C2 C3 N4 -97.57(8) yes
O1 C2 C3 N4 24.48(9) yes
C20 C2 C3 N4 137.32(7) yes
C2 C3 N4 C5 -3.24(10) yes
C3 N4 C5 C6 -12.60(9) yes
C3 N4 C5 C10 167.62(6) yes
C2 O1 C6 C5 20.64(8) yes
C2 O1 C6 C7 -160.37(6) yes
N4 C5 C6 O1 3.69(9) yes
C10 C5 C6 O1 -176.54(5) yes
N4 C5 C6 C7 -175.26(6) yes
C10 C5 C6 C7 4.51(10) ?
O1 C6 C7 C8 179.00(6) ?
C5 C6 C7 C8 -2.01(11) ?
C6 C7 C8 C9 -1.58(12) ?
C7 C8 C9 C14 -176.57(7) ?
C7 C8 C9 C10 2.51(11) ?
C14 C9 C10 C11 1.37(9) ?
C8 C9 C10 C11 -177.74(6) ?
C14 C9 C10 C5 179.13(6) ?
C8 C9 C10 C5 0.02(9) ?
C6 C5 C10 C11 174.23(6) ?
N4 C5 C10 C11 -6.00(9) ?
C6 C5 C10 C9 -3.46(9) ?
N4 C5 C10 C9 176.31(5) ?
C9 C10 C11 C12 -0.37(10) ?
C5 C10 C11 C12 -178.07(6) ?
C10 C11 C12 C13 -0.65(12) ?
C11 C12 C13 C14 0.65(13) ?
C12 C13 C14 C9 0.39(12) ?
C8 C9 C14 C13 177.69(7) ?
C10 C9 C14 C13 -1.39(11) ?
O1 C2 N15 C21 -51.86(7) ?
C3 C2 N15 C21 67.32(7) ?
C20 C2 N15 C21 -171.12(6) ?
O1 C2 N15 C16 91.57(7) ?
C3 C2 N15 C16 -149.26(6) ?
C20 C2 N15 C16 -27.70(8) ?
C2 N15 C16 C22 86.36(8) ?
C21 N15 C16 C22 -129.17(7) ?
C2 N15 C16 C17 -42.42(9) ?
C21 N15 C16 C17 102.05(7) ?
N15 C16 C17 C18 82.59(9) ?
C22 C16 C17 C18 -45.75(9) ?
C16 C17 C18 C19 -71.05(9) ?
C16 C17 C18 C25 50.61(9) ?
C17 C18 C19 C20 61.87(9) ?
C25 C18 C19 C20 -60.73(8) ?
C18 C19 C20 C24 49.73(9) ?
C18 C19 C20 C2 -80.10(8) ?
N15 C2 C20 C19 81.16(7) ?
O1 C2 C20 C19 -42.63(7) ?
C3 C2 C20 C19 -157.89(6) ?
N15 C2 C20 C24 -46.92(8) ?
O1 C2 C20 C24 -170.70(5) ?
C3 C2 C20 C24 74.04(7) ?
N15 C16 C22 C23 -80.75(8) ?
C17 C16 C22 C23 50.61(9) ?
C16 C22 C23 C25 -60.94(8) ?
C16 C22 C23 C24 61.69(9) ?
C22 C23 C24 C20 -71.05(9) ?
C25 C23 C24 C20 50.57(9) ?
C19 C20 C24 C23 -44.75(9) ?
C2 C20 C24 C23 85.18(8) ?
C22 C23 C25 C18 64.79(9) ?
C24 C23 C25 C18 -58.98(9) ?
C19 C18 C25 C23 64.42(9) ?
C17 C18 C25 C23 -59.31(9) ?
